data_4129288
loop_
_publ_author_name
'Jian, Zhongbao'
'Baier, Moritz C.'
'Mecking, Stefan'

_publ_section_title
;
 Suppression of chain transfer in catalytic acrylate polymerization via
 rapid and selective secondary insertion.
;
_journal_issue 8
_journal_name_full 'Journal of the American Chemical Society'
_journal_page_first 2836
_journal_page_last 2839
_journal_paper_doi 10.1021/jacs.5b00179
_journal_volume 137
_journal_year 2015
_chemical_formula_moiety 'C33 H42 N O9 P Pd S'
_chemical_formula_sum 'C33 H42 N O9 P Pd S'
_chemical_formula_weight 766.11
_space_group_IT_number 14
_space_group_name_Hall '-P 2ybc'
_space_group_name_H-M_alt 'P 1 21/c 1'
_symmetry_cell_setting monoclinic
_symmetry_space_group_name_H-M 'P 1 21/c 1'
_atom_sites_solution_hydrogens geom
_atom_sites_solution_primary direct
_atom_sites_solution_secondary difmap
_audit_creation_method SHELXL-97
_cell_angle_alpha 90.00
_cell_angle_beta 93.679(7)
_cell_angle_gamma 90.00
_cell_formula_units_Z 4
_cell_length_a 15.6234(14)
_cell_length_b 13.4350(8)
_cell_length_c 16.2967(12)
_cell_measurement_reflns_used 18071
_cell_measurement_temperature 100(2)
_cell_measurement_theta_max 27.15
_cell_measurement_theta_min 1.97
_cell_volume 3413.6(4)
_computing_cell_refinement 'STOE X-AREA'
_computing_data_collection 'STOE X-AREA'
_computing_data_reduction 'STOE X-RED32'
_computing_structure_refinement 'SHELXL-97 (Sheldrick, 1997)'
_computing_structure_solution 'SHELXS-97 (Sheldrick, 1990)'
_diffrn_ambient_temperature 100(2)
_diffrn_detector_area_resol_mean 6.67
_diffrn_measured_fraction_theta_full 0.989
_diffrn_measured_fraction_theta_max 0.989
_diffrn_measurement_device_type 'STOE IPDS 2T'
_diffrn_measurement_method 'rotation method'
_diffrn_radiation_monochromator graphite
_diffrn_radiation_source 'fine-focus sealed tube'
_diffrn_radiation_type MoK\a
_diffrn_radiation_wavelength 0.71073
_diffrn_reflns_av_R_equivalents 0.0911
_diffrn_reflns_av_sigmaI/netI 0.0736
_diffrn_reflns_limit_h_max 19
_diffrn_reflns_limit_h_min -19
_diffrn_reflns_limit_k_max 16
_diffrn_reflns_limit_k_min -16
_diffrn_reflns_limit_l_max 20
_diffrn_reflns_limit_l_min -19
_diffrn_reflns_number 25112
_diffrn_reflns_theta_full 26.79
_diffrn_reflns_theta_max 26.79
_diffrn_reflns_theta_min 1.97
_exptl_absorpt_coefficient_mu 0.705
_exptl_absorpt_correction_T_max 0.8955
_exptl_absorpt_correction_T_min 0.8490
_exptl_absorpt_correction_type integration
_exptl_absorpt_process_details 'STOE X-RED32'
_exptl_crystal_colour yellow
_exptl_crystal_density_diffrn 1.491
_exptl_crystal_density_method 'not measured'
_exptl_crystal_description prism
_exptl_crystal_F_000 1584
_exptl_crystal_size_max 0.24
_exptl_crystal_size_mid 0.18
_exptl_crystal_size_min 0.16
_refine_diff_density_max 0.712
_refine_diff_density_min -0.623
_refine_diff_density_rms 0.083
_refine_ls_extinction_method none
_refine_ls_goodness_of_fit_ref 0.925
_refine_ls_hydrogen_treatment constr
_refine_ls_matrix_type full
_refine_ls_number_parameters 424
_refine_ls_number_reflns 7207
_refine_ls_number_restraints 0
_refine_ls_restrained_S_all 0.925
_refine_ls_R_factor_all 0.0689
_refine_ls_R_factor_gt 0.0436
_refine_ls_shift/su_max 0.001
_refine_ls_shift/su_mean 0.000
_refine_ls_structure_factor_coef Fsqd
_refine_ls_weighting_details 'calc w=1/[\s^2^(Fo^2^)+(0.0465P)^2^+0.0000P] where P=(Fo^2^+2Fc^2^)/3'
_refine_ls_weighting_scheme calc
_refine_ls_wR_factor_gt 0.0899
_refine_ls_wR_factor_ref 0.0969
_reflns_number_gt 5139
_reflns_number_total 7207
_reflns_threshold_expression >2sigma(I)
_cod_data_source_file ja5b00179_si_002.cif
_cod_data_source_block d:\tBuMeO3PdFiveLut
_cod_original_sg_symbol_H-M 'P 21/c'
_cod_database_code 4129288

loop_
_symmetry_equiv_pos_as_xyz
'x, y, z'
'-x, y+1/2, -z+1/2'
'-x, -y, -z'
'x, -y-1/2, z-1/2'

loop_
_atom_site_label
_atom_site_type_symbol
_atom_site_fract_x
_atom_site_fract_y
_atom_site_fract_z
_atom_site_U_iso_or_equiv
_atom_site_adp_type
_atom_site_occupancy
_atom_site_symmetry_multiplicity
_atom_site_calc_flag
_atom_site_refinement_flags
C1 C 0.3930(3) 0.7662(3) 0.0722(3) 0.0474(10) Uani 1 1 d .
H1A H 0.3629 0.8156 0.1040 0.057 Uiso 1 1 calc R
H1B H 0.4174 0.7147 0.1093 0.057 Uiso 1 1 calc R
H1C H 0.3527 0.7357 0.0312 0.057 Uiso 1 1 calc R
C2 C 0.4646(2) 0.8170(3) 0.0292(2) 0.0429(9) Uani 1 1 d .
H2B H 0.4390 0.8619 -0.0138 0.051 Uiso 1 1 calc R
H2A H 0.4981 0.7657 0.0015 0.051 Uiso 1 1 calc R
C3 C 0.5262(2) 0.8777(3) 0.0878(2) 0.0369(8) Uani 1 1 d .
H3A H 0.5728 0.9069 0.0561 0.044 Uiso 1 1 calc R
C4 C 0.5656(2) 0.8232(3) 0.1629(2) 0.0354(8) Uani 1 1 d .
H4A H 0.5626 0.7494 0.1550 0.042 Uiso 1 1 calc R
C5 C 0.6587(2) 0.8572(3) 0.1866(2) 0.0340(8) Uani 1 1 d .
H5B H 0.6720 0.8415 0.2454 0.041 Uiso 1 1 calc R
H5A H 0.6614 0.9304 0.1806 0.041 Uiso 1 1 calc R
C6 C 0.4759(2) 0.9606(3) 0.1249(3) 0.0413(9) Uani 1 1 d .
C7 C 0.5122(2) 0.8556(3) 0.2312(2) 0.0373(8) Uani 1 1 d .
C8 C 0.6751(2) 0.7298(3) -0.0536(2) 0.0459(10) Uani 1 1 d .
H8A H 0.7346 0.7261 -0.0689 0.055 Uiso 1 1 calc R
H8B H 0.6650 0.7944 -0.0280 0.055 Uiso 1 1 calc R
H8C H 0.6363 0.7221 -0.1029 0.055 Uiso 1 1 calc R
C9 C 0.6587(2) 0.6484(3) 0.0059(3) 0.0419(9) Uani 1 1 d .
C10 C 0.6209(3) 0.5596(3) -0.0209(3) 0.0552(12) Uani 1 1 d .
H10A H 0.6043 0.5499 -0.0774 0.066 Uiso 1 1 calc R
C11 C 0.6079(3) 0.4858(4) 0.0357(3) 0.0598(13) Uani 1 1 d .
H11A H 0.5824 0.4245 0.0185 0.072 Uiso 1 1 calc R
C12 C 0.6322(3) 0.5016(3) 0.1170(3) 0.0542(11) Uani 1 1 d .
H12A H 0.6230 0.4512 0.1563 0.065 Uiso 1 1 calc R
C13 C 0.6701(2) 0.5909(3) 0.1422(3) 0.0408(9) Uani 1 1 d .
C14 C 0.6981(3) 0.6104(3) 0.2300(3) 0.0496(10) Uani 1 1 d .
H14A H 0.6566 0.6545 0.2543 0.059 Uiso 1 1 calc R
H14B H 0.7546 0.6422 0.2330 0.059 Uiso 1 1 calc R
H14C H 0.7013 0.5474 0.2602 0.059 Uiso 1 1 calc R
C15 C 0.8352(2) 1.0154(3) 0.0615(2) 0.0325(8) Uani 1 1 d .
C16 C 0.7441(2) 1.0353(3) 0.0249(2) 0.0389(8) Uani 1 1 d .
H16C H 0.7467 1.0744 -0.0257 0.047 Uiso 1 1 calc R
H16B H 0.7120 1.0724 0.0646 0.047 Uiso 1 1 calc R
H16A H 0.7153 0.9718 0.0122 0.047 Uiso 1 1 calc R
C17 C 0.8830(2) 1.1144(3) 0.0814(3) 0.0413(9) Uani 1 1 d .
H17A H 0.9433 1.1004 0.0973 0.050 Uiso 1 1 calc R
H17B H 0.8565 1.1480 0.1267 0.050 Uiso 1 1 calc R
H17C H 0.8793 1.1573 0.0326 0.050 Uiso 1 1 calc R
C18 C 0.8814(2) 0.9597(3) -0.0050(2) 0.0386(8) Uani 1 1 d .
H18A H 0.8519 0.8967 -0.0176 0.046 Uiso 1 1 calc R
H18B H 0.9408 0.9463 0.0149 0.046 Uiso 1 1 calc R
H18C H 0.8810 1.0006 -0.0548 0.046 Uiso 1 1 calc R
C19 C 0.8143(2) 0.9853(3) 0.2492(2) 0.0294(7) Uani 1 1 d .
C20 C 0.7693(2) 1.0728(3) 0.2632(2) 0.0316(7) Uani 1 1 d .
C21 C 0.7640(2) 1.1106(3) 0.3418(2) 0.0315(7) Uani 1 1 d .
H21A H 0.7328 1.1701 0.3501 0.038 Uiso 1 1 calc R
C22 C 0.8043(2) 1.0613(3) 0.4085(2) 0.0320(8) Uani 1 1 d .
C23 C 0.8429(2) 0.9694(3) 0.3988(2) 0.0313(7) Uani 1 1 d .
H23A H 0.8675 0.9337 0.4448 0.038 Uiso 1 1 calc R
C24 C 0.8443(2) 0.9311(3) 0.3194(2) 0.0288(7) Uani 1 1 d .
C25 C 0.9293(2) 0.7882(3) 0.3609(2) 0.0422(9) Uani 1 1 d .
H25A H 0.9001 0.7735 0.4110 0.051 Uiso 1 1 calc R
H25B H 0.9787 0.8314 0.3745 0.051 Uiso 1 1 calc R
H25C H 0.9488 0.7260 0.3370 0.051 Uiso 1 1 calc R
C26 C 0.6698(3) 1.1948(4) 0.2061(3) 0.0623(13) Uani 1 1 d .
H26C H 0.6418 1.2131 0.1527 0.075 Uiso 1 1 calc R
H26B H 0.6993 1.2529 0.2307 0.075 Uiso 1 1 calc R
H26A H 0.6265 1.1714 0.2426 0.075 Uiso 1 1 calc R
C27 C 0.8469(2) 1.0653(3) 0.5514(2) 0.0394(9) Uani 1 1 d .
H27C H 0.8426 1.1086 0.5994 0.047 Uiso 1 1 calc R
H27B H 0.9073 1.0577 0.5397 0.047 Uiso 1 1 calc R
H27A H 0.8226 0.9999 0.5630 0.047 Uiso 1 1 calc R
C28 C 0.9492(2) 0.8956(3) 0.1685(2) 0.0283(7) Uani 1 1 d .
C29 C 1.0035(2) 0.9662(3) 0.2076(2) 0.0317(7) Uani 1 1 d .
H29A H 0.9795 1.0268 0.2256 0.038 Uiso 1 1 calc R
C30 C 1.0901(2) 0.9511(3) 0.2211(2) 0.0360(8) Uani 1 1 d .
H30A H 1.1250 1.0005 0.2481 0.043 Uiso 1 1 calc R
C31 C 1.1264(2) 0.8636(3) 0.1952(2) 0.0424(9) Uani 1 1 d .
H31A H 1.1864 0.8530 0.2036 0.051 Uiso 1 1 calc R
C32 C 1.0749(2) 0.7919(3) 0.1573(2) 0.0378(8) Uani 1 1 d .
H32A H 1.0997 0.7316 0.1397 0.045 Uiso 1 1 calc R
C33 C 0.9868(2) 0.8066(2) 0.1445(2) 0.0290(7) Uani 1 1 d .
N1 N 0.68176(18) 0.6636(2) 0.0860(2) 0.0374(7) Uani 1 1 d .
O1 O 0.4421(2) 1.0323(2) 0.09377(19) 0.0560(8) Uani 1 1 d .
O2 O 0.46732(17) 0.9421(2) 0.20782(16) 0.0436(6) Uani 1 1 d .
O3 O 0.50525(16) 0.8212(2) 0.29820(17) 0.0462(7) Uani 1 1 d .
O4 O 0.73027(16) 1.1176(2) 0.19509(16) 0.0414(6) Uani 1 1 d .
O5 O 0.87127(15) 0.83742(18) 0.30323(14) 0.0337(5) Uani 1 1 d .
O6 O 0.80044(16) 1.10860(18) 0.48166(15) 0.0366(6) Uani 1 1 d .
O7 O 0.85364(14) 0.73471(18) 0.05481(14) 0.0331(5) Uani 1 1 d .
O8 O 0.90378(17) 0.64801(19) 0.17920(16) 0.0407(6) Uani 1 1 d .
O9 O 0.98617(16) 0.64437(19) 0.05743(16) 0.0410(6) Uani 1 1 d .
P1 P 0.83430(5) 0.92762(7) 0.15153(5) 0.02780(19) Uani 1 1 d .
Pd1 Pd 0.751832(16) 0.79561(2) 0.120241(16) 0.02872(8) Uani 1 1 d .
S1 S 0.92901(5) 0.69852(7) 0.10669(5) 0.03157(18) Uani 1 1 d .

loop_
_atom_site_aniso_label
_atom_site_aniso_U_11
_atom_site_aniso_U_22
_atom_site_aniso_U_33
_atom_site_aniso_U_23
_atom_site_aniso_U_13
_atom_site_aniso_U_12
C1 0.043(2) 0.052(2) 0.046(3) -0.0008(19) -0.0046(17) -0.0080(18)
C2 0.041(2) 0.049(2) 0.038(2) -0.0002(18) -0.0036(16) -0.0011(17)
C3 0.0316(17) 0.049(2) 0.030(2) 0.0031(17) 0.0022(14) -0.0023(16)
C4 0.0319(17) 0.041(2) 0.033(2) 0.0018(16) 0.0045(14) -0.0016(15)
C5 0.0295(17) 0.044(2) 0.028(2) 0.0008(16) 0.0017(13) 0.0000(15)
C6 0.040(2) 0.044(2) 0.040(2) 0.0039(18) 0.0007(16) 0.0006(17)
C7 0.0331(18) 0.043(2) 0.036(2) 0.0036(17) -0.0006(15) 0.0011(15)
C8 0.041(2) 0.062(3) 0.034(2) -0.0105(19) -0.0021(16) -0.0009(18)
C9 0.0277(17) 0.055(2) 0.043(2) -0.0162(19) 0.0030(15) -0.0016(16)
C10 0.047(2) 0.055(3) 0.064(3) -0.023(2) 0.005(2) -0.007(2)
C11 0.046(2) 0.048(3) 0.087(4) -0.020(3) 0.013(2) -0.008(2)
C12 0.048(2) 0.045(2) 0.071(3) 0.000(2) 0.020(2) 0.0005(19)
C13 0.0377(19) 0.036(2) 0.050(3) 0.0013(18) 0.0134(17) -0.0004(16)
C14 0.051(2) 0.049(2) 0.050(3) 0.018(2) 0.0136(19) 0.0028(19)
C15 0.0321(17) 0.0366(19) 0.029(2) 0.0050(15) 0.0034(14) 0.0009(14)
C16 0.0398(19) 0.049(2) 0.027(2) 0.0038(17) -0.0018(15) 0.0032(17)
C17 0.043(2) 0.038(2) 0.043(2) 0.0079(17) 0.0030(16) -0.0024(17)
C18 0.044(2) 0.045(2) 0.028(2) 0.0081(16) 0.0065(15) 0.0024(17)
C19 0.0303(16) 0.0325(18) 0.0255(19) 0.0003(14) 0.0021(13) 0.0006(14)
C20 0.0310(17) 0.0352(18) 0.029(2) 0.0004(15) 0.0014(13) 0.0046(14)
C21 0.0308(16) 0.0312(18) 0.033(2) -0.0025(15) 0.0058(13) 0.0035(14)
C22 0.0346(17) 0.0338(18) 0.028(2) -0.0038(14) 0.0079(14) -0.0057(14)
C23 0.0376(18) 0.0324(18) 0.0240(19) 0.0023(14) 0.0023(13) -0.0004(14)
C24 0.0293(16) 0.0298(17) 0.0278(19) -0.0042(14) 0.0052(13) 0.0003(13)
C25 0.054(2) 0.042(2) 0.031(2) 0.0015(17) -0.0013(16) 0.0160(18)
C26 0.074(3) 0.056(3) 0.054(3) -0.010(2) -0.019(2) 0.034(2)
C27 0.046(2) 0.045(2) 0.028(2) -0.0075(17) 0.0025(15) 0.0010(17)
C28 0.0315(16) 0.0347(18) 0.0188(17) 0.0004(14) 0.0012(12) 0.0017(14)
C29 0.0331(17) 0.0333(18) 0.029(2) -0.0001(14) 0.0036(14) 0.0021(14)
C30 0.0371(18) 0.039(2) 0.032(2) -0.0054(16) -0.0003(15) 0.0030(15)
C31 0.0306(18) 0.053(2) 0.043(2) -0.0050(19) -0.0035(15) 0.0069(16)
C32 0.0385(18) 0.0345(19) 0.040(2) -0.0057(17) -0.0009(15) 0.0076(16)
C33 0.0332(16) 0.0296(17) 0.0244(17) -0.0013(14) 0.0027(12) 0.0054(14)
N1 0.0335(15) 0.0400(17) 0.039(2) -0.0039(14) 0.0056(13) -0.0019(13)
O1 0.0658(19) 0.0527(18) 0.049(2) 0.0103(15) 0.0040(14) 0.0136(15)
O2 0.0474(15) 0.0490(16) 0.0349(16) 0.0014(12) 0.0056(11) 0.0113(12)
O3 0.0424(14) 0.0598(18) 0.0369(17) 0.0109(13) 0.0078(11) 0.0037(12)
O4 0.0466(14) 0.0428(15) 0.0341(15) -0.0014(12) -0.0022(11) 0.0174(12)
O5 0.0447(14) 0.0315(12) 0.0248(14) 0.0004(10) 0.0005(10) 0.0067(11)
O6 0.0456(14) 0.0365(13) 0.0276(14) -0.0049(11) 0.0022(10) 0.0025(11)
O7 0.0335(12) 0.0392(13) 0.0268(14) -0.0053(10) 0.0040(9) 0.0003(10)
O8 0.0560(16) 0.0329(14) 0.0333(15) 0.0044(11) 0.0031(11) 0.0005(12)
O9 0.0422(14) 0.0422(15) 0.0389(16) -0.0105(12) 0.0040(11) 0.0066(12)
P1 0.0282(4) 0.0319(4) 0.0232(5) 0.0002(4) 0.0008(3) 0.0009(3)
Pd1 0.02857(12) 0.03390(14) 0.02366(14) -0.00084(12) 0.00142(8) -0.00123(12)
S1 0.0356(4) 0.0307(4) 0.0283(5) -0.0027(4) 0.0018(3) 0.0017(4)

loop_
_atom_type_symbol
_atom_type_description
_atom_type_scat_dispersion_real
_atom_type_scat_dispersion_imag
_atom_type_scat_source
C C 0.0033 0.0016 'International Tables Vol C Tables 4.2.6.8 and 6.1.1.4'
H H 0.0000 0.0000 'International Tables Vol C Tables 4.2.6.8 and 6.1.1.4'
N N 0.0061 0.0033 'International Tables Vol C Tables 4.2.6.8 and 6.1.1.4'
O O 0.0106 0.0060 'International Tables Vol C Tables 4.2.6.8 and 6.1.1.4'
P P 0.1023 0.0942 'International Tables Vol C Tables 4.2.6.8 and 6.1.1.4'
Pd Pd -0.9988 1.0072 'International Tables Vol C Tables 4.2.6.8 and 6.1.1.4'
S S 0.1246 0.1234 'International Tables Vol C Tables 4.2.6.8 and 6.1.1.4'

loop_
_geom_angle_atom_site_label_1
_geom_angle_atom_site_label_2
_geom_angle_atom_site_label_3
_geom_angle
C1 C2 C3 113.5(3)
C6 C3 C4 103.1(3)
C6 C3 C2 108.6(3)
C4 C3 C2 116.5(3)
C7 C4 C3 104.0(3)
C7 C4 C5 106.7(3)
C3 C4 C5 112.5(3)
C4 C5 Pd1 116.0(2)
O1 C6 O2 119.3(4)
O1 C6 C3 130.7(4)
O2 C6 C3 110.0(3)
O3 C7 O2 119.8(3)
O3 C7 C4 130.8(4)
O2 C7 C4 109.4(3)
N1 C9 C10 121.1(4)
N1 C9 C8 118.2(3)
C10 C9 C8 120.7(4)
C11 C10 C9 119.0(5)
C12 C11 C10 119.5(4)
C11 C12 C13 120.4(4)
N1 C13 C12 119.7(4)
N1 C13 C14 118.4(3)
C12 C13 C14 121.9(4)
C16 C15 C18 106.1(3)
C16 C15 C17 110.8(3)
C18 C15 C17 108.9(3)
C16 C15 P1 111.1(2)
C18 C15 P1 105.8(2)
C17 C15 P1 113.7(2)
C20 C19 C24 116.5(3)
C20 C19 P1 128.3(3)
C24 C19 P1 115.1(2)
O4 C20 C21 122.6(3)
O4 C20 C19 116.1(3)
C21 C20 C19 121.4(3)
C20 C21 C22 119.9(3)
O6 C22 C23 124.2(3)
O6 C22 C21 114.9(3)
C23 C22 C21 120.9(3)
C22 C23 C24 117.8(3)
O5 C24 C23 123.0(3)
O5 C24 C19 114.3(3)
C23 C24 C19 122.6(3)
C29 C28 C33 117.0(3)
C29 C28 P1 117.7(2)
C33 C28 P1 125.3(3)
C30 C29 C28 122.4(3)
C29 C30 C31 119.8(3)
C32 C31 C30 119.5(3)
C31 C32 C33 120.8(3)
C32 C33 C28 120.5(3)
C32 C33 S1 114.0(3)
C28 C33 S1 125.2(2)
C9 N1 C13 120.3(3)
C9 N1 Pd1 118.6(3)
C13 N1 Pd1 120.6(3)
C6 O2 C7 109.7(3)
C20 O4 C26 118.8(3)
C24 O5 C25 119.6(3)
C22 O6 C27 117.3(3)
S1 O7 Pd1 115.46(13)
C19 P1 C28 100.85(15)
C19 P1 C15 115.20(16)
C28 P1 C15 101.93(15)
C19 P1 Pd1 114.23(11)
C28 P1 Pd1 112.95(11)
C15 P1 Pd1 110.65(12)
C5 Pd1 O7 177.25(12)
C5 Pd1 N1 95.95(13)
O7 Pd1 N1 86.40(10)
C5 Pd1 P1 88.72(11)
O7 Pd1 P1 88.91(7)
N1 Pd1 P1 175.27(8)
O9 S1 O8 115.64(16)
O9 S1 O7 110.24(15)
O8 S1 O7 111.86(15)
O9 S1 C33 106.53(15)
O8 S1 C33 104.90(16)
O7 S1 C33 107.03(15)

loop_
_geom_bond_atom_site_label_1
_geom_bond_atom_site_label_2
_geom_bond_distance
C1 C2 1.520(5)
C2 C3 1.544(5)
C3 C6 1.510(5)
C3 C4 1.523(5)
C4 C7 1.498(5)
C4 C5 1.549(5)
C5 Pd1 2.043(3)
C6 O1 1.196(5)
C6 O2 1.390(5)
C7 O3 1.196(4)
C7 O2 1.397(4)
C8 C9 1.494(6)
C9 N1 1.347(5)
C9 C10 1.389(6)
C10 C11 1.378(7)
C11 C12 1.371(7)
C12 C13 1.388(6)
C13 N1 1.358(5)
C13 C14 1.492(6)
C15 C16 1.531(5)
C15 C18 1.535(5)
C15 C17 1.548(5)
C15 P1 1.883(4)
C19 C20 1.396(5)
C19 C24 1.411(5)
C19 P1 1.815(3)
C20 O4 1.371(4)
C20 C21 1.386(5)
C21 C22 1.389(5)
C22 O6 1.356(4)
C22 C23 1.387(5)
C23 C24 1.394(5)
C24 O5 1.359(4)
C25 O5 1.426(4)
C26 O4 1.423(5)
C27 O6 1.433(4)
C28 C29 1.399(5)
C28 C33 1.399(5)
C28 P1 1.849(3)
C29 C30 1.373(5)
C30 C31 1.382(5)
C31 C32 1.376(5)
C32 C33 1.394(5)
C33 S1 1.797(3)
N1 Pd1 2.140(3)
O7 S1 1.487(2)
O7 Pd1 2.134(2)
O8 S1 1.439(3)
O9 S1 1.436(3)
P1 Pd1 2.2319(9)

loop_
_geom_torsion_atom_site_label_1
_geom_torsion_atom_site_label_2
_geom_torsion_atom_site_label_3
_geom_torsion_atom_site_label_4
_geom_torsion
C1 C2 C3 C6 -62.8(4)
C1 C2 C3 C4 53.0(5)
C6 C3 C4 C7 18.8(4)
C2 C3 C4 C7 -100.0(4)
C6 C3 C4 C5 -96.3(3)
C2 C3 C4 C5 144.8(3)
C7 C4 C5 Pd1 165.8(2)
C3 C4 C5 Pd1 -80.8(4)
C4 C3 C6 O1 169.1(4)
C2 C3 C6 O1 -66.7(5)
C4 C3 C6 O2 -14.3(4)
C2 C3 C6 O2 109.9(3)
C3 C4 C7 O3 163.8(4)
C5 C4 C7 O3 -77.0(5)
C3 C4 C7 O2 -18.1(4)
C5 C4 C7 O2 101.1(3)
N1 C9 C10 C11 -0.7(6)
C8 C9 C10 C11 179.1(4)
C9 C10 C11 C12 0.2(6)
C10 C11 C12 C13 -0.5(6)
C11 C12 C13 N1 1.2(6)
C11 C12 C13 C14 -179.4(4)
C24 C19 C20 O4 -171.3(3)
P1 C19 C20 O4 4.7(5)
C24 C19 C20 C21 8.0(5)
P1 C19 C20 C21 -176.0(3)
O4 C20 C21 C22 179.4(3)
C19 C20 C21 C22 0.2(5)
C20 C21 C22 O6 175.3(3)
C20 C21 C22 C23 -6.4(5)
O6 C22 C23 C24 -178.1(3)
C21 C22 C23 C24 3.8(5)
C22 C23 C24 O5 -172.3(3)
C22 C23 C24 C19 5.0(5)
C20 C19 C24 O5 166.8(3)
P1 C19 C24 O5 -9.8(4)
C20 C19 C24 C23 -10.8(5)
P1 C19 C24 C23 172.7(3)
C33 C28 C29 C30 1.2(5)
P1 C28 C29 C30 -178.1(3)
C28 C29 C30 C31 0.3(6)
C29 C30 C31 C32 -1.0(6)
C30 C31 C32 C33 0.2(6)
C31 C32 C33 C28 1.3(6)
C31 C32 C33 S1 -172.2(3)
C29 C28 C33 C32 -2.0(5)
P1 C28 C33 C32 177.3(3)
C29 C28 C33 S1 170.8(3)
P1 C28 C33 S1 -9.9(5)
C10 C9 N1 C13 1.5(5)
C8 C9 N1 C13 -178.4(3)
C10 C9 N1 Pd1 173.4(3)
C8 C9 N1 Pd1 -6.5(4)
C12 C13 N1 C9 -1.7(5)
C14 C13 N1 C9 178.9(3)
C12 C13 N1 Pd1 -173.5(3)
C14 C13 N1 Pd1 7.1(4)
O1 C6 O2 C7 -179.6(4)
C3 C6 O2 C7 3.4(4)
O3 C7 O2 C6 -172.1(3)
C4 C7 O2 C6 9.5(4)
C21 C20 O4 C26 -11.6(5)
C19 C20 O4 C26 167.6(4)
C23 C24 O5 C25 -24.5(5)
C19 C24 O5 C25 158.0(3)
C23 C22 O6 C27 6.8(5)
C21 C22 O6 C27 -175.0(3)
C20 C19 P1 C28 135.5(3)
C24 C19 P1 C28 -48.5(3)
C20 C19 P1 C15 26.6(4)
C24 C19 P1 C15 -157.3(2)
C20 C19 P1 Pd1 -103.1(3)
C24 C19 P1 Pd1 72.9(3)
C29 C28 P1 C19 -42.3(3)
C33 C28 P1 C19 138.5(3)
C29 C28 P1 C15 76.7(3)
C33 C28 P1 C15 -102.6(3)
C29 C28 P1 Pd1 -164.6(2)
C33 C28 P1 Pd1 16.1(3)
C16 C15 P1 C19 -83.6(3)
C18 C15 P1 C19 161.7(2)
C17 C15 P1 C19 42.2(3)
C16 C15 P1 C28 168.2(3)
C18 C15 P1 C28 53.5(3)
C17 C15 P1 C28 -66.0(3)
C16 C15 P1 Pd1 47.8(3)
C18 C15 P1 Pd1 -66.9(2)
C17 C15 P1 Pd1 173.7(2)
C4 C5 Pd1 O7 -173(3)
C4 C5 Pd1 N1 -24.9(3)
C4 C5 Pd1 P1 155.8(3)
S1 O7 Pd1 C5 41(3)
S1 O7 Pd1 N1 -107.94(16)
S1 O7 Pd1 P1 71.50(14)
C9 N1 Pd1 C5 115.0(3)
C13 N1 Pd1 C5 -73.1(3)
C9 N1 Pd1 O7 -66.4(3)
C13 N1 Pd1 O7 105.5(3)
C9 N1 Pd1 P1 -73.3(12)
C13 N1 Pd1 P1 98.6(11)
C19 P1 Pd1 C5 29.13(16)
C28 P1 Pd1 C5 143.63(15)
C15 P1 Pd1 C5 -102.83(16)
C19 P1 Pd1 O7 -149.46(14)
C28 P1 Pd1 O7 -34.97(13)
C15 P1 Pd1 O7 78.58(13)
C19 P1 Pd1 N1 -142.6(11)
C28 P1 Pd1 N1 -28.1(11)
C15 P1 Pd1 N1 85.4(11)
Pd1 O7 S1 O9 170.19(14)
Pd1 O7 S1 O8 40.0(2)
Pd1 O7 S1 C33 -74.34(17)
C32 C33 S1 O9 -31.4(3)
C28 C33 S1 O9 155.4(3)
C32 C33 S1 O8 91.7(3)
C28 C33 S1 O8 -81.5(3)
C32 C33 S1 O7 -149.4(3)
C28 C33 S1 O7 37.4(3)
